data_2223618
loop_
_publ_author_name
'Nakashima, Kouichi'
'Kawame, Naoyuki'
'Kawamura, Yoshiko'
'Tamada, Osamu'
'Yamauchi, Jun'

_publ_section_title
;
 Bis(2,3,5-triphenyltetrazolium) tetrathiocyanatocobaltate(II)
;
_journal_coeditor_code BT5038
_journal_issue 11
_journal_name_full 'Acta Crystallographica Section E'
_journal_page_first m1406
_journal_page_last m1407
_journal_paper_doi 10.1107/S1600536809041464
_journal_volume 65
_journal_year 2009
_chemical_formula_iupac '(C19 H15 N4)2 [Co (N C S)4]'
_chemical_formula_moiety '2(C19 H15 N4 +), C4 Co N4 S4 -'
_chemical_formula_sum 'C42 H30 Co N12 S4'
_chemical_formula_weight 889.99
_chemical_name_common
;
Bis(2,3,5-triphenyltetrazolium) tetrathiocyanatocobaltate(II)
;
_space_group_IT_number 14
_symmetry_cell_setting monoclinic
_symmetry_space_group_name_Hall '-P 2ybc'
_symmetry_space_group_name_H-M 'P 1 21/c 1'
_audit_creation_method 'WinGX routine CIF_UPDATE'
_cell_angle_alpha 90
_cell_angle_beta 102.810(3)
_cell_angle_gamma 90
_cell_formula_units_Z 8
_cell_length_a 9.5667(2)
_cell_length_b 49.7156(11)
_cell_length_c 18.9036(7)
_cell_measurement_reflns_used 14264
_cell_measurement_temperature 298
_cell_measurement_theta_max 25.03
_cell_measurement_theta_min 1.38
_cell_volume 8767.0(4)
_computing_cell_refinement
;
DENZO-SMN (Otwinowski & Minor, 1997)
;
_computing_data_collection 'COLLECT (Nonius, 1998)'
_computing_data_reduction
;
DENZO-SMN (Otwinowski & Minor, 1997) and SORTAV (Blessing, 1987;
Blessing & Langs, 1987)
;
_computing_molecular_graphics 'ORTEP-3 for Windows (Farrugia, 1997)'
_computing_publication_material 'WinGX (Farrugia, 1999)'
_computing_structure_refinement 'SHELXL97 (Sheldrick, 2008)'
_computing_structure_solution 'SIR97 (Altomare <i>et al.</i>,  1999)'
_diffrn_ambient_temperature 298
_diffrn_measured_fraction_theta_full 0.989
_diffrn_measured_fraction_theta_max 0.989
_diffrn_measurement_device '95mm CCD camera on \k-goniostat'
_diffrn_measurement_device_type 'Nonus KappaCCD'
_diffrn_measurement_method '\f scans, and \w scans with \k offsets'
_diffrn_radiation_type MoK\a
_diffrn_radiation_wavelength 0.71073
_diffrn_reflns_av_R_equivalents 0.0425
_diffrn_reflns_limit_h_max 11
_diffrn_reflns_limit_h_min -11
_diffrn_reflns_limit_k_max 59
_diffrn_reflns_limit_k_min -58
_diffrn_reflns_limit_l_max 22
_diffrn_reflns_limit_l_min -21
_diffrn_reflns_number 63412
_diffrn_reflns_theta_full 25.03
_diffrn_reflns_theta_max 25.03
_diffrn_reflns_theta_min 1.375
_diffrn_standards_number 0
_exptl_absorpt_coefficient_mu 0.627
_exptl_absorpt_correction_T_max 0.938
_exptl_absorpt_correction_T_min 0.854
_exptl_absorpt_correction_type gaussian
_exptl_absorpt_process_details
;
(<i>WinGX</i> routine Gaussian; Farrugia, 1999; Coppens <i>et al.</i>,
1965)
;
_exptl_crystal_colour blue
_exptl_crystal_density_diffrn 1.349
_exptl_crystal_density_method 'not measured'
_exptl_crystal_description plate
_exptl_crystal_F_000 3656
_exptl_crystal_size_max 0.26
_exptl_crystal_size_mid 0.22
_exptl_crystal_size_min 0.10
_refine_diff_density_max 0.337
_refine_diff_density_min -0.332
_refine_ls_extinction_method none
_refine_ls_goodness_of_fit_ref 1.033
_refine_ls_hydrogen_treatment constr
_refine_ls_matrix_type full
_refine_ls_number_parameters 1063
_refine_ls_number_reflns 15338
_refine_ls_number_restraints 0
_refine_ls_restrained_S_all 1.033
_refine_ls_R_factor_gt 0.0489
_refine_ls_shift/su_max 0.001
_refine_ls_structure_factor_coef Fsqd
_refine_ls_weighting_details 'calc w=1/[\s^2^(Fo^2^)+(0.0389P)^2^+4.6897P] where P=(Fo^2^+2Fc^2^)/3'
_refine_ls_weighting_scheme calc
_refine_ls_wR_factor_ref 0.1206
_reflns_number_gt 8769
_reflns_number_total 15338
_reflns_threshold_expression I>2\s(I)
_cod_data_source_file bt5038.cif
_cod_data_source_block I
_cod_depositor_comments
;
The following automatic conversions were performed:
'_exptl_absorpt_correction_type' value 'Gaussian' changed to 'gaussian'
according to '/home/saulius/struct/CIF-dictionaries/cif_core.dic'
dictionary named 'cif_core.dic' version 2.4.1 from 2010-06-29.

Automatic conversion script
Id: cif_fix_enum 1527 2010-12-29 10:47:43Z saulius 

The following automatic conversions were performed:

'_exptl_absorpt_correction_type' value 'Gaussian' changed to
'gaussian' according to
/home/saulius/struct/CIF-dictionaries/cif_core.dic dictionary named
'cif_core.dic' version 2.4.1 from 2010-06-29.

Automatic conversion script
Id: cif_fix_values 1715 2011-07-08 13:25:40Z adriana 
;
_cod_original_sg_symbol_H-M 'P 21/c'
_cod_database_code 2223618
_cod_database_fobs_code 2223618

loop_
_symmetry_equiv_pos_as_xyz
'x, y, z'
'-x, y+1/2, -z+1/2'
'-x, -y, -z'
'x, -y-1/2, z-1/2'

loop_
_atom_site_type_symbol
_atom_site_label
_atom_site_fract_x
_atom_site_fract_y
_atom_site_fract_z
_atom_site_U_iso_or_equiv
_atom_site_adp_type
_atom_site_calc_flag
_atom_site_refinement_flags
_atom_site_occupancy
_atom_site_disorder_assembly
_atom_site_disorder_group
Co Co1A 0.94227(6) 0.076490(10) 0.74245(3) 0.07538(16) Uani d . 1 . .
N N1A 1.0728(4) 0.10017(8) 0.70699(19) 0.1034(12) Uani d . 1 . .
N N2A 0.8771(4) 0.05015(7) 0.66646(17) 0.0869(10) Uani d . 1 . .
N N3A 0.7998(4) 0.10109(7) 0.76653(17) 0.0867(10) Uani d . 1 . .
N N4A 1.0305(4) 0.05694(7) 0.83052(18) 0.0866(10) Uani d . 1 . .
N N5A 0.7775(3) 0.07169(5) 0.44237(14) 0.0607(7) Uani d . 1 . .
N N6A 0.7174(3) 0.07705(6) 0.49722(14) 0.0641(7) Uani d . 1 . .
N N7A 0.5852(3) 0.04677(6) 0.42437(14) 0.0664(7) Uani d . 1 . .
N N8A 0.6983(3) 0.05331(6) 0.39903(14) 0.0617(7) Uani d . 1 . .
N N9A 1.0664(3) 0.07658(6) 0.06199(15) 0.0618(7) Uani d . 1 . .
N N10A 0.9543(3) 0.08134(5) 0.00899(14) 0.0618(7) Uani d . 1 . .
N N11A 0.9103(3) 0.04605(6) 0.07406(14) 0.0642(7) Uani d . 1 . .
N N12A 1.0394(3) 0.05548(6) 0.10107(14) 0.0622(7) Uani d . 1 . .
S S1A 1.1939(2) 0.14454(3) 0.66008(9) 0.1625(7) Uani d . 1 . .
S S2A 0.85502(14) 0.01430(2) 0.55196(6) 0.0980(4) Uani d . 1 . .
S S3A 0.66767(12) 0.14517(2) 0.81374(6) 0.0892(3) Uani d . 1 . .
S S4A 1.12201(12) 0.02510(2) 0.95227(5) 0.0796(3) Uani d . 1 . .
C C1A 1.1245(5) 0.11889(9) 0.6873(2) 0.0859(12) Uani d . 1 . .
C C2A 0.8677(4) 0.03516(8) 0.6186(2) 0.0741(10) Uani d . 1 . .
C C3A 0.7437(4) 0.11957(8) 0.78632(19) 0.0719(10) Uani d . 1 . .
C C4A 1.0694(4) 0.04375(7) 0.8822(2) 0.0673(9) Uani d . 1 . .
C C5A 0.6001(4) 0.06141(7) 0.48595(17) 0.0613(9) Uani d . 1 . .
C C6A 0.9131(4) 0.08306(7) 0.43634(17) 0.0610(9) Uani d . 1 . .
C C7A 1.0147(4) 0.08572(8) 0.49989(19) 0.0796(11) Uani d . 1 . .
H H7A 0.9961 0.0801 0.5439 0.095 Uiso calc R 1 . .
C C8A 1.1448(5) 0.09691(9) 0.4966(2) 0.0931(13) Uani d . 1 . .
H H8A 1.2141 0.0994 0.5391 0.112 Uiso calc R 1 . .
C C9A 1.1733(4) 0.10437(8) 0.4314(2) 0.0839(11) Uani d . 1 . .
H H9A 1.2628 0.1113 0.4296 0.101 Uiso calc R 1 . .
C C10A 1.0706(5) 0.10161(8) 0.3693(2) 0.0815(11) Uani d . 1 . .
H H10A 1.0903 0.1068 0.3253 0.098 Uiso calc R 1 . .
C C11A 0.9368(4) 0.09110(7) 0.37079(18) 0.0732(10) Uani d . 1 . .
H H11A 0.8657 0.0896 0.3286 0.088 Uiso calc R 1 . .
C C12A 0.5064(4) 0.05921(8) 0.53656(18) 0.0690(9) Uani d . 1 . .
C C13A 0.4026(5) 0.03948(9) 0.5285(2) 0.0947(13) Uani d . 1 . .
H H13A 0.3887 0.028 0.4888 0.114 Uiso calc R 1 . .
C C14A 0.3194(6) 0.03679(10) 0.5791(3) 0.1175(16) Uani d . 1 . .
H H14A 0.2491 0.0235 0.5733 0.141 Uiso calc R 1 . .
C C15A 0.3400(6) 0.05363(11) 0.6381(3) 0.1107(15) Uani d . 1 . .
H H15A 0.2848 0.0516 0.6725 0.133 Uiso calc R 1 . .
C C16A 0.4417(5) 0.07340(11) 0.6463(2) 0.1043(15) Uani d . 1 . .
H H16A 0.4541 0.085 0.6858 0.125 Uiso calc R 1 . .
C C17A 0.5258(4) 0.07622(9) 0.5964(2) 0.0866(12) Uani d . 1 . .
H H17A 0.5958 0.0895 0.6026 0.104 Uiso calc R 1 . .
C C18A 0.7328(4) 0.04081(7) 0.33545(17) 0.0611(9) Uani d . 1 . .
C C19A 0.8543(4) 0.02553(7) 0.34416(19) 0.0728(10) Uani d . 1 . .
H H19A 0.9156 0.0236 0.3895 0.087 Uiso calc R 1 . .
C C20A 0.8829(4) 0.01316(8) 0.2838(2) 0.0820(11) Uani d . 1 . .
H H20A 0.965 0.0027 0.2882 0.098 Uiso calc R 1 . .
C C21A 0.7919(5) 0.01608(8) 0.2174(2) 0.0824(11) Uani d . 1 . .
H H21A 0.812 0.0075 0.177 0.099 Uiso calc R 1 . .
C C22A 0.6722(5) 0.03150(9) 0.2104(2) 0.0957(13) Uani d . 1 . .
H H22A 0.6112 0.0335 0.165 0.115 Uiso calc R 1 . .
C C23A 0.6399(4) 0.04424(8) 0.26987(19) 0.0861(12) Uani d . 1 . .
H H23A 0.558 0.0548 0.2654 0.103 Uiso calc R 1 . .
C C24A 0.8593(4) 0.06210(7) 0.01706(17) 0.0584(8) Uani d . 1 . .
C C25A 1.1996(4) 0.09142(8) 0.07227(17) 0.0641(9) Uani d . 1 . .
C C26A 1.1920(4) 0.11882(8) 0.07591(18) 0.0715(10) Uani d . 1 . .
H H26A 1.1053 0.1275 0.0742 0.086 Uiso calc R 1 . .
C C27A 1.3182(5) 0.13309(8) 0.0822(2) 0.0842(11) Uani d . 1 . .
H H27A 1.3172 0.1518 0.0851 0.101 Uiso calc R 1 . .
C C28A 1.4449(5) 0.11987(10) 0.0841(2) 0.0972(13) Uani d . 1 . .
H H28A 1.5291 0.1297 0.0883 0.117 Uiso calc R 1 . .
C C29A 1.4487(5) 0.09242(10) 0.0798(3) 0.1035(14) Uani d . 1 . .
H H29A 1.5354 0.0837 0.0814 0.124 Uiso calc R 1 . .
C C30A 1.3239(4) 0.07752(8) 0.0732(2) 0.0878(12) Uani d . 1 . .
H H30A 1.3244 0.0589 0.0695 0.105 Uiso calc R 1 . .
C C31A 0.7202(3) 0.05817(7) -0.03147(17) 0.0602(8) Uani d . 1 . .
C C32A 0.6403(4) 0.03584(8) -0.0238(2) 0.0900(12) Uani d . 1 . .
H H32A 0.6745 0.0235 0.013 0.108 Uiso calc R 1 . .
C C33A 0.5097(5) 0.03171(10) -0.0704(3) 0.1140(16) Uani d . 1 . .
H H33A 0.4557 0.0166 -0.0649 0.137 Uiso calc R 1 . .
C C34A 0.4588(4) 0.04958(10) -0.1247(2) 0.0984(14) Uani d . 1 . .
H H34A 0.3711 0.0466 -0.1565 0.118 Uiso calc R 1 . .
C C35A 0.5366(5) 0.07175(10) -0.1319(2) 0.0952(13) Uani d . 1 . .
H H35A 0.5016 0.084 -0.1688 0.114 Uiso calc R 1 . .
C C36A 0.6671(4) 0.07632(8) -0.0853(2) 0.0854(12) Uani d . 1 . .
H H36A 0.7191 0.0917 -0.0904 0.102 Uiso calc R 1 . .
C C37A 1.1342(4) 0.04383(8) 0.16388(18) 0.0668(9) Uani d . 1 . .
C C38A 1.1814(4) 0.05895(9) 0.2245(2) 0.0909(12) Uani d . 1 . .
H H38A 1.1594 0.0772 0.2251 0.109 Uiso calc R 1 . .
C C39A 1.2629(5) 0.04651(12) 0.2850(2) 0.1101(16) Uani d . 1 . .
H H39A 1.2955 0.0564 0.3272 0.132 Uiso calc R 1 . .
C C40A 1.2959(5) 0.01991(12) 0.2835(3) 0.1056(15) Uani d . 1 . .
H H40A 1.3509 0.0118 0.3247 0.127 Uiso calc R 1 . .
C C41A 1.2488(5) 0.00504(9) 0.2219(3) 0.0997(14) Uani d . 1 . .
H H41A 1.2725 -0.0131 0.2212 0.12 Uiso calc R 1 . .
C C42A 1.1657(4) 0.01702(9) 0.1607(2) 0.0838(11) Uani d . 1 . .
H H42A 1.1323 0.0071 0.1185 0.101 Uiso calc R 1 . .
Co Co1B 0.19828(6) 0.172990(10) 0.23657(2) 0.07351(16) Uani d . 1 . .
N N1B 0.3640(4) 0.14947(8) 0.26138(19) 0.1087(12) Uani d . 1 . .
N N2B 0.2309(4) 0.19870(7) 0.31647(17) 0.0858(10) Uani d . 1 . .
N N3B 0.0327(4) 0.14898(7) 0.22109(17) 0.0869(10) Uani d . 1 . .
N N4B 0.1743(3) 0.19403(7) 0.14799(17) 0.0831(9) Uani d . 1 . .
N N5B 0.3353(3) 0.17748(5) 0.53597(14) 0.0593(7) Uani d . 1 . .
N N6B 0.2251(3) 0.17185(5) 0.48320(14) 0.0620(7) Uani d . 1 . .
N N7B 0.1622(3) 0.20269(5) 0.55616(14) 0.0633(7) Uani d . 1 . .
N N8B 0.2977(3) 0.19635(5) 0.57947(14) 0.0607(7) Uani d . 1 . .
N N9B 0.9743(3) 0.17873(6) 0.91658(14) 0.0619(7) Uani d . 1 . .
N N10B 0.9168(3) 0.17294(5) 0.97168(14) 0.0610(7) Uani d . 1 . .
N N11B 0.8028(3) 0.20800(6) 0.90980(14) 0.0634(7) Uani d . 1 . .
N N12B 0.9059(3) 0.19945(6) 0.87930(14) 0.0619(7) Uani d . 1 . .
S S1B 0.5377(2) 0.10818(3) 0.31845(10) 0.1738(8) Uani d . 1 . .
S S2B 0.34229(13) 0.23541(2) 0.42447(5) 0.0870(3) Uani d . 1 . .
S S3B -0.15156(12) 0.10669(2) 0.17005(6) 0.0927(3) Uani d . 1 . .
S S4B 0.11865(11) 0.22971(2) 0.03283(5) 0.0762(3) Uani d . 1 . .
C C1B 0.4375(4) 0.13202(9) 0.2852(2) 0.0824(11) Uani d . 1 . .
C C2B 0.2796(4) 0.21418(8) 0.36141(19) 0.0684(9) Uani d . 1 . .
C C3B -0.0449(4) 0.13123(8) 0.19918(18) 0.0698(10) Uani d . 1 . .
C C4B 0.1496(4) 0.20888(7) 0.09917(19) 0.0644(9) Uani d . 1 . .
C C5B 0.1193(4) 0.18782(7) 0.49594(17) 0.0594(8) Uani d . 1 . .
C C6B 0.4748(4) 0.16533(6) 0.54337(18) 0.0599(8) Uani d . 1 . .
C C7B 0.5205(4) 0.16040(7) 0.48042(19) 0.0736(10) Uani d . 1 . .
H H7B 0.4632 0.1648 0.4354 0.088 Uiso calc R 1 . .
C C8B 0.6532(5) 0.14877(8) 0.4859(2) 0.0868(12) Uani d . 1 . .
H H8B 0.6852 0.1449 0.4441 0.104 Uiso calc R 1 . .
C C9B 0.7384(4) 0.14283(8) 0.5523(2) 0.0843(11) Uani d . 1 . .
H H9B 0.8292 0.1356 0.5554 0.101 Uiso calc R 1 . .
C C10B 0.6899(5) 0.14756(8) 0.6142(2) 0.0842(11) Uani d . 1 . .
H H10B 0.7479 0.1433 0.6592 0.101 Uiso calc R 1 . .
C C11B 0.5555(4) 0.15854(7) 0.61034(19) 0.0755(10) Uani d . 1 . .
H H11B 0.5209 0.1612 0.652 0.091 Uiso calc R 1 . .
C C12B -0.0230(4) 0.18965(7) 0.44848(18) 0.0665(9) Uani d . 1 . .
C C13B -0.1201(4) 0.20869(8) 0.4618(2) 0.0794(11) Uani d . 1 . .
H H13B -0.0954 0.2199 0.502 0.095 Uiso calc R 1 . .
C C14B -0.2533(5) 0.21099(9) 0.4156(3) 0.0942(13) Uani d . 1 . .
H H14B -0.3184 0.2237 0.4247 0.113 Uiso calc R 1 . .
C C15B -0.2892(5) 0.19444(11) 0.3562(3) 0.0989(14) Uani d . 1 . .
H H15B -0.3787 0.1961 0.3249 0.119 Uiso calc R 1 . .
C C16B -0.1938(5) 0.17546(11) 0.3427(2) 0.1022(14) Uani d . 1 . .
H H16B -0.2192 0.1642 0.3025 0.123 Uiso calc R 1 . .
C C17B -0.0612(4) 0.17310(8) 0.3883(2) 0.0844(11) Uani d . 1 . .
H H17B 0.0033 0.1603 0.3789 0.101 Uiso calc R 1 . .
C C18B 0.3902(4) 0.20985(7) 0.63978(18) 0.0647(9) Uani d . 1 . .
C C19B 0.5086(4) 0.22298(8) 0.6285(2) 0.0830(11) Uani d . 1 . .
H H19B 0.5332 0.2226 0.5836 0.1 Uiso calc R 1 . .
C C20B 0.5915(5) 0.23697(9) 0.6872(3) 0.1005(14) Uani d . 1 . .
H H20B 0.6732 0.2462 0.682 0.121 Uiso calc R 1 . .
C C21B 0.5516(6) 0.23708(9) 0.7526(3) 0.1071(16) Uani d . 1 . .
H H21B 0.6076 0.2462 0.7917 0.129 Uiso calc R 1 . .
C C22B 0.4327(6) 0.22416(11) 0.7611(2) 0.1180(17) Uani d . 1 . .
H H22B 0.4069 0.2248 0.8057 0.142 Uiso calc R 1 . .
C C23B 0.3488(5) 0.21001(9) 0.7050(2) 0.0963(13) Uani d . 1 . .
H H23B 0.2672 0.2009 0.7109 0.116 Uiso calc R 1 . .
C C24B 0.8121(4) 0.19133(7) 0.96704(17) 0.0596(8) Uani d . 1 . .
C C25B 1.0967(4) 0.16456(8) 0.90157(17) 0.0640(9) Uani d . 1 . .
C C26B 1.0888(4) 0.13711(8) 0.89661(18) 0.0727(10) Uani d . 1 . .
H H26B 1.0064 0.128 0.9012 0.087 Uiso calc R 1 . .
C C27B 1.2070(5) 0.12342(9) 0.8846(2) 0.0856(11) Uani d . 1 . .
H H27B 1.2053 0.1048 0.8814 0.103 Uiso calc R 1 . .
C C28B 1.3261(5) 0.13732(10) 0.8776(2) 0.0997(14) Uani d . 1 . .
H H28B 1.4046 0.128 0.8685 0.12 Uiso calc R 1 . .
C C29B 1.3320(5) 0.16471(10) 0.8836(3) 0.1021(14) Uani d . 1 . .
H H29B 1.4147 0.1738 0.8792 0.123 Uiso calc R 1 . .
C C30B 1.2156(4) 0.17911(8) 0.8962(2) 0.0840(11) Uani d . 1 . .
H H30B 1.2182 0.1977 0.9007 0.101 Uiso calc R 1 . .
C C31B 0.7199(3) 0.19342(7) 1.01871(17) 0.0590(8) Uani d . 1 . .
C C32B 0.5990(4) 0.20932(7) 1.00437(19) 0.0739(10) Uani d . 1 . .
H H32B 0.576 0.2191 0.9615 0.089 Uiso calc R 1 . .
C C33B 0.5121(4) 0.21075(8) 1.0533(2) 0.0851(11) Uani d . 1 . .
H H33B 0.4304 0.2215 1.0432 0.102 Uiso calc R 1 . .
C C34B 0.5453(4) 0.19646(8) 1.1167(2) 0.0789(11) Uani d . 1 . .
H H34B 0.4866 0.1975 1.1498 0.095 Uiso calc R 1 . .
C C35B 0.6651(5) 0.18076(9) 1.1310(2) 0.0888(12) Uani d . 1 . .
H H35B 0.6878 0.1711 1.1741 0.107 Uiso calc R 1 . .
C C36B 0.7530(4) 0.17897(8) 1.08248(19) 0.0826(11) Uani d . 1 . .
H H36B 0.8341 0.1681 1.0927 0.099 Uiso calc R 1 . .
C C37B 0.9353(4) 0.21091(8) 0.81351(17) 0.0656(9) Uani d . 1 . .
C C38B 0.9292(4) 0.19484(8) 0.75467(19) 0.0820(11) Uani d . 1 . .
H H38B 0.9093 0.1766 0.7567 0.098 Uiso calc R 1 . .
C C39B 0.9533(5) 0.20622(10) 0.6918(2) 0.0971(13) Uani d . 1 . .
H H39B 0.9494 0.1956 0.6508 0.117 Uiso calc R 1 . .
C C40B 0.9828(5) 0.23300(11) 0.6900(2) 0.1014(15) Uani d . 1 . .
H H40B 0.9997 0.2405 0.6477 0.122 Uiso calc R 1 . .
C C41B 0.9880(5) 0.24903(10) 0.7497(2) 0.0988(14) Uani d . 1 . .
H H41B 1.0075 0.2673 0.7476 0.119 Uiso calc R 1 . .
C C42B 0.9641(4) 0.23788(9) 0.8132(2) 0.0839(11) Uani d . 1 . .
H H42B 0.9676 0.2484 0.8542 0.101 Uiso calc R 1 . .

loop_
_atom_site_aniso_label
_atom_site_aniso_U_11
_atom_site_aniso_U_22
_atom_site_aniso_U_33
_atom_site_aniso_U_12
_atom_site_aniso_U_13
_atom_site_aniso_U_23
Co1A 0.0983(4) 0.0674(3) 0.0631(3) -0.0040(3) 0.0238(3) 0.0028(2)
N1A 0.137(3) 0.092(3) 0.091(2) -0.021(2) 0.045(2) -0.005(2)
N2A 0.111(3) 0.079(2) 0.068(2) 0.004(2) 0.0123(19) 0.0001(18)
N3A 0.104(3) 0.084(2) 0.074(2) 0.004(2) 0.0253(19) 0.0041(18)
N4A 0.100(3) 0.085(2) 0.073(2) -0.003(2) 0.0162(19) 0.0013(18)
N5A 0.0630(19) 0.0620(18) 0.0545(16) 0.0062(15) 0.0074(14) -0.0025(14)
N6A 0.070(2) 0.0643(18) 0.0575(16) 0.0066(16) 0.0137(15) -0.0017(14)
N7A 0.0596(19) 0.078(2) 0.0608(17) 0.0043(15) 0.0108(15) -0.0034(15)
N8A 0.0600(19) 0.0654(18) 0.0554(16) 0.0060(15) 0.0038(14) -0.0058(14)
N9A 0.0607(19) 0.0639(18) 0.0611(17) -0.0068(15) 0.0144(15) -0.0007(15)
N10A 0.0587(18) 0.0671(19) 0.0596(17) -0.0031(15) 0.0133(15) 0.0001(14)
N11A 0.0577(19) 0.074(2) 0.0590(17) -0.0040(15) 0.0090(14) -0.0011(15)
N12A 0.0589(19) 0.0721(19) 0.0529(16) -0.0033(15) 0.0065(14) 0.0008(15)
S1A 0.250(2) 0.1215(12) 0.1377(12) -0.0770(13) 0.0892(13) 0.0017(10)
S2A 0.1284(10) 0.0826(7) 0.0715(6) 0.0293(7) -0.0026(6) -0.0077(6)
S3A 0.0828(7) 0.0959(8) 0.0944(7) 0.0028(6) 0.0313(6) -0.0060(6)
S4A 0.0939(8) 0.0746(7) 0.0679(6) 0.0080(6) 0.0126(5) 0.0009(5)
C1A 0.110(3) 0.088(3) 0.067(2) -0.012(3) 0.036(2) -0.004(2)
C2A 0.083(3) 0.072(3) 0.064(2) 0.010(2) 0.009(2) 0.012(2)
C3A 0.075(3) 0.079(3) 0.063(2) -0.007(2) 0.0194(19) 0.003(2)
C4A 0.070(2) 0.068(2) 0.064(2) -0.0022(19) 0.0166(19) -0.0086(19)
C5A 0.064(2) 0.062(2) 0.056(2) 0.0100(19) 0.0094(18) -0.0015(17)
C6A 0.062(2) 0.061(2) 0.058(2) 0.0050(17) 0.0082(18) 0.0022(17)
C7A 0.074(3) 0.101(3) 0.059(2) -0.006(2) 0.006(2) 0.000(2)
C8A 0.078(3) 0.122(4) 0.074(3) -0.013(3) 0.005(2) -0.003(2)
C9A 0.073(3) 0.085(3) 0.092(3) -0.006(2) 0.015(2) 0.001(2)
C10A 0.091(3) 0.077(3) 0.082(3) -0.004(2) 0.031(3) 0.009(2)
C11A 0.087(3) 0.071(2) 0.056(2) 0.004(2) 0.0047(19) 0.0074(18)
C12A 0.066(2) 0.076(3) 0.064(2) 0.004(2) 0.0126(19) -0.0077(19)
C13A 0.111(4) 0.092(3) 0.091(3) -0.015(3) 0.046(3) -0.021(2)
C14A 0.133(4) 0.114(4) 0.121(4) -0.033(3) 0.063(3) -0.023(3)
C15A 0.119(4) 0.135(4) 0.091(3) -0.013(3) 0.049(3) -0.008(3)
C16A 0.102(4) 0.141(4) 0.075(3) -0.005(3) 0.030(3) -0.027(3)
C17A 0.082(3) 0.108(3) 0.070(2) -0.008(2) 0.019(2) -0.020(2)
C18A 0.068(2) 0.061(2) 0.054(2) 0.0050(18) 0.0126(18) -0.0080(16)
C19A 0.078(3) 0.080(3) 0.060(2) 0.021(2) 0.0126(19) 0.0028(19)
C20A 0.092(3) 0.079(3) 0.080(3) 0.024(2) 0.029(2) -0.002(2)
C21A 0.106(3) 0.076(3) 0.071(3) 0.008(2) 0.032(2) -0.011(2)
C22A 0.108(4) 0.116(4) 0.056(2) 0.021(3) 0.004(2) -0.021(2)
C23A 0.078(3) 0.108(3) 0.063(2) 0.025(2) -0.002(2) -0.016(2)
C24A 0.056(2) 0.066(2) 0.0537(19) -0.0020(18) 0.0136(17) 0.0013(17)
C25A 0.055(2) 0.074(3) 0.063(2) -0.0093(19) 0.0127(17) -0.0063(18)
C26A 0.076(3) 0.069(3) 0.072(2) -0.007(2) 0.022(2) -0.0093(19)
C27A 0.090(3) 0.071(3) 0.093(3) -0.023(3) 0.026(2) -0.020(2)
C28A 0.080(3) 0.100(4) 0.111(3) -0.032(3) 0.019(3) -0.019(3)
C29A 0.064(3) 0.097(4) 0.148(4) -0.011(3) 0.019(3) -0.012(3)
C30A 0.065(3) 0.076(3) 0.121(3) -0.009(2) 0.018(2) -0.011(2)
C31A 0.053(2) 0.069(2) 0.058(2) -0.0019(18) 0.0112(17) 0.0011(18)
C32A 0.068(3) 0.088(3) 0.103(3) -0.015(2) -0.004(2) 0.030(2)
C33A 0.077(3) 0.108(4) 0.140(4) -0.031(3) -0.011(3) 0.037(3)
C34A 0.064(3) 0.121(4) 0.101(3) -0.012(3) -0.004(2) 0.013(3)
C35A 0.082(3) 0.112(4) 0.082(3) -0.002(3) -0.003(2) 0.022(3)
C36A 0.078(3) 0.096(3) 0.075(2) -0.014(2) 0.003(2) 0.017(2)
C37A 0.059(2) 0.081(3) 0.057(2) -0.0054(19) 0.0047(17) 0.000(2)
C38A 0.089(3) 0.102(3) 0.074(3) 0.014(2) -0.001(2) -0.009(2)
C39A 0.106(4) 0.140(5) 0.071(3) 0.014(3) -0.008(3) -0.012(3)
C40A 0.086(3) 0.137(5) 0.082(3) 0.001(3) -0.008(3) 0.026(3)
C41A 0.090(3) 0.093(3) 0.105(4) -0.004(3) -0.004(3) 0.022(3)
C42A 0.087(3) 0.082(3) 0.074(3) -0.011(2) 0.001(2) 0.008(2)
Co1B 0.0868(4) 0.0672(3) 0.0604(3) 0.0101(3) 0.0031(3) 0.0014(2)
N1B 0.120(3) 0.103(3) 0.089(2) 0.030(2) -0.009(2) -0.008(2)
N2B 0.103(3) 0.080(2) 0.069(2) 0.006(2) 0.0078(18) -0.0011(18)
N3B 0.108(3) 0.081(2) 0.067(2) 0.002(2) 0.0103(19) 0.0041(18)
N4B 0.090(2) 0.086(2) 0.071(2) 0.0069(19) 0.0134(18) 0.0060(18)
N5B 0.071(2) 0.0558(17) 0.0510(15) -0.0032(15) 0.0142(15) -0.0012(13)
N6B 0.0683(19) 0.0635(18) 0.0525(16) -0.0066(16) 0.0097(15) -0.0006(14)
N7B 0.069(2) 0.0621(18) 0.0598(17) -0.0053(15) 0.0155(15) -0.0005(14)
N8B 0.065(2) 0.0613(18) 0.0559(16) -0.0046(15) 0.0129(15) -0.0023(14)
N9B 0.0569(18) 0.0703(19) 0.0597(17) 0.0033(15) 0.0155(14) -0.0014(15)
N10B 0.0588(18) 0.0692(18) 0.0574(16) 0.0035(15) 0.0177(14) -0.0003(14)
N11B 0.0608(18) 0.0735(19) 0.0576(16) 0.0035(15) 0.0166(14) 0.0014(15)
N12B 0.0610(18) 0.0684(19) 0.0568(16) 0.0017(15) 0.0143(14) 0.0027(15)
S1B 0.1875(17) 0.1201(12) 0.1735(15) 0.0766(12) -0.0467(13) -0.0115(11)
S2B 0.1123(9) 0.0803(7) 0.0672(6) -0.0161(6) 0.0171(6) -0.0078(5)
S3B 0.0859(8) 0.0977(8) 0.0909(7) -0.0071(6) 0.0119(6) -0.0065(6)
S4B 0.0920(7) 0.0664(6) 0.0718(6) 0.0033(5) 0.0216(5) 0.0057(5)
C1B 0.082(3) 0.080(3) 0.076(3) 0.016(2) -0.002(2) -0.009(2)
C2B 0.077(3) 0.069(2) 0.060(2) 0.004(2) 0.0164(19) 0.0085(19)
C3B 0.076(3) 0.075(3) 0.056(2) 0.013(2) 0.0111(19) 0.006(2)
C4B 0.064(2) 0.067(2) 0.063(2) 0.0008(18) 0.0148(18) -0.0073(19)
C5B 0.067(2) 0.058(2) 0.054(2) -0.0065(18) 0.0158(18) 0.0026(17)
C6B 0.064(2) 0.056(2) 0.060(2) -0.0010(17) 0.0122(18) 0.0007(16)
C7B 0.081(3) 0.080(3) 0.061(2) 0.004(2) 0.019(2) 0.0024(19)
C8B 0.092(3) 0.093(3) 0.083(3) 0.013(3) 0.036(3) 0.004(2)
C9B 0.080(3) 0.074(3) 0.100(3) 0.006(2) 0.021(3) 0.004(2)
C10B 0.092(3) 0.080(3) 0.074(3) 0.012(2) 0.005(2) 0.006(2)
C11B 0.091(3) 0.074(3) 0.062(2) 0.008(2) 0.017(2) 0.0044(19)
C12B 0.065(2) 0.072(2) 0.061(2) -0.007(2) 0.0122(19) 0.0070(19)
C13B 0.076(3) 0.075(3) 0.084(3) -0.005(2) 0.013(2) 0.003(2)
C14B 0.077(3) 0.093(3) 0.109(3) 0.003(2) 0.011(3) 0.015(3)
C15B 0.082(3) 0.116(4) 0.088(3) -0.010(3) -0.006(3) 0.024(3)
C16B 0.098(4) 0.130(4) 0.070(3) -0.003(3) -0.001(3) -0.006(3)
C17B 0.082(3) 0.104(3) 0.064(2) -0.001(2) 0.009(2) -0.004(2)
C18B 0.072(2) 0.060(2) 0.056(2) -0.0015(19) 0.0019(18) -0.0054(17)
C19B 0.081(3) 0.079(3) 0.083(3) -0.013(2) 0.005(2) 0.002(2)
C20B 0.088(3) 0.090(3) 0.108(4) -0.016(2) -0.012(3) -0.004(3)
C21B 0.125(4) 0.084(3) 0.093(4) -0.001(3) -0.018(3) -0.026(3)
C22B 0.143(5) 0.128(4) 0.079(3) -0.015(4) 0.015(3) -0.037(3)
C23B 0.105(3) 0.114(3) 0.073(3) -0.021(3) 0.026(2) -0.030(2)
C24B 0.057(2) 0.068(2) 0.0524(19) 0.0043(18) 0.0095(16) 0.0021(17)
C25B 0.059(2) 0.073(3) 0.063(2) 0.0041(19) 0.0189(17) -0.0096(18)
C26B 0.069(3) 0.080(3) 0.070(2) 0.001(2) 0.0170(19) -0.007(2)
C27B 0.090(3) 0.078(3) 0.091(3) 0.011(2) 0.026(2) -0.012(2)
C28B 0.084(3) 0.102(4) 0.124(4) 0.012(3) 0.045(3) -0.021(3)
C29B 0.072(3) 0.101(4) 0.143(4) -0.008(3) 0.046(3) -0.026(3)
C30B 0.069(3) 0.082(3) 0.109(3) -0.003(2) 0.036(2) -0.017(2)
C31B 0.055(2) 0.068(2) 0.0546(19) 0.0042(17) 0.0135(16) -0.0006(17)
C32B 0.071(2) 0.086(3) 0.069(2) 0.018(2) 0.023(2) 0.014(2)
C33B 0.067(3) 0.098(3) 0.095(3) 0.021(2) 0.027(2) 0.004(2)
C34B 0.077(3) 0.087(3) 0.081(3) -0.005(2) 0.036(2) -0.009(2)
C35B 0.097(3) 0.110(3) 0.065(2) 0.018(3) 0.030(2) 0.021(2)
C36B 0.081(3) 0.105(3) 0.066(2) 0.026(2) 0.026(2) 0.017(2)
C37B 0.067(2) 0.076(3) 0.056(2) -0.0095(19) 0.0185(17) 0.0052(19)
C38B 0.103(3) 0.084(3) 0.066(2) -0.014(2) 0.033(2) -0.007(2)
C39B 0.120(4) 0.112(4) 0.067(3) -0.022(3) 0.036(2) -0.007(2)
C40B 0.104(3) 0.133(4) 0.072(3) -0.034(3) 0.031(2) 0.012(3)
C41B 0.106(3) 0.097(3) 0.092(3) -0.034(3) 0.019(3) 0.015(3)
C42B 0.089(3) 0.091(3) 0.069(2) -0.023(2) 0.013(2) 0.000(2)

loop_
_atom_type_symbol
_atom_type_description
_atom_type_scat_dispersion_real
_atom_type_scat_dispersion_imag
_atom_type_scat_source
C C 0.0033 0.0016 'International Tables Vol C Tables 4.2.6.8 and 6.1.1.4'
H H 0 0 'International Tables Vol C Tables 4.2.6.8 and 6.1.1.4'
N N 0.0061 0.0033 'International Tables Vol C Tables 4.2.6.8 and 6.1.1.4'
S S 0.1246 0.1234 'International Tables Vol C Tables 4.2.6.8 and 6.1.1.4'
Co Co 0.3494 0.9721 'International Tables Vol C Tables 4.2.6.8 and 6.1.1.4'

loop_
_geom_angle_atom_site_label_1
_geom_angle_atom_site_label_2
_geom_angle_atom_site_label_3
_geom_angle_site_symmetry_1
_geom_angle_site_symmetry_3
_geom_angle
_geom_angle_publ_flag
N1A Co1A N2A . . 106.23(14) .
N1A Co1A N3A . . 103.62(15) .
N1A Co1A N4A . . 114.03(16) .
N2A Co1A N3A . . 117.86(14) .
N2A Co1A N4A . . 107.62(13) .
N3A Co1A N4A . . 107.73(13) .
C1A N1A Co1A . . 162.9(4) ?
C2A N2A Co1A . . 165.2(4) ?
C3A N3A Co1A . . 163.7(3) ?
C4A N4A Co1A . . 172.6(3) ?
N6A N5A N8A . . 109.3(3) ?
N6A N5A C6A . . 122.6(3) ?
N8A N5A C6A . . 127.9(3) ?
N5A N6A C5A . . 104.7(3) ?
N8A N7A C5A . . 104.0(3) ?
N7A N8A N5A . . 110.1(3) ?
N7A N8A C18A . . 123.4(3) ?
N5A N8A C18A . . 126.4(3) ?
N10A N9A N12A . . 109.6(3) ?
N10A N9A C25A . . 123.7(3) ?
N12A N9A C25A . . 126.6(3) ?
N9A N10A C24A . . 104.0(3) ?
N12A N11A C24A . . 104.0(3) ?
N11A N12A N9A . . 110.1(3) ?
N11A N12A C37A . . 122.7(3) ?
N9A N12A C37A . . 127.1(3) ?
N1A C1A S1A . . 179.5(5) ?
N2A C2A S2A . . 179.9(4) ?
N3A C3A S3A . . 179.5(4) ?
N4A C4A S4A . . 178.9(3) ?
N6A C5A N7A . . 111.9(3) ?
N6A C5A C12A . . 123.7(3) ?
N7A C5A C12A . . 124.3(3) ?
C11A C6A C7A . . 122.5(4) ?
C11A C6A N5A . . 121.3(3) ?
C7A C6A N5A . . 116.3(3) ?
C6A C7A C8A . . 118.1(4) ?
C6A C7A H7A . . 121 ?
C8A C7A H7A . . 121 ?
C9A C8A C7A . . 120.8(4) ?
C9A C8A H8A . . 119.6 ?
C7A C8A H8A . . 119.6 ?
C10A C9A C8A . . 119.9(4) ?
C10A C9A H9A . . 120 ?
C8A C9A H9A . . 120 ?
C9A C10A C11A . . 120.9(4) ?
C9A C10A H10A . . 119.6 ?
C11A C10A H10A . . 119.6 ?
C6A C11A C10A . . 117.8(3) ?
C6A C11A H11A . . 121.1 ?
C10A C11A H11A . . 121.1 ?
C13A C12A C17A . . 119.0(4) ?
C13A C12A C5A . . 121.0(3) ?
C17A C12A C5A . . 119.9(4) ?
C12A C13A C14A . . 120.2(4) ?
C12A C13A H13A . . 119.9 ?
C14A C13A H13A . . 119.9 ?
C15A C14A C13A . . 120.1(5) ?
C15A C14A H14A . . 119.9 ?
C13A C14A H14A . . 119.9 ?
C16A C15A C14A . . 120.1(4) ?
C16A C15A H15A . . 120 ?
C14A C15A H15A . . 120 ?
C15A C16A C17A . . 120.3(4) ?
C15A C16A H16A . . 119.8 ?
C17A C16A H16A . . 119.8 ?
C16A C17A C12A . . 120.2(4) ?
C16A C17A H17A . . 119.9 ?
C12A C17A H17A . . 119.9 ?
C23A C18A C19A . . 122.9(3) ?
C23A C18A N8A . . 118.4(3) ?
C19A C18A N8A . . 118.7(3) ?
C18A C19A C20A . . 117.9(3) ?
C18A C19A H19A . . 121 ?
C20A C19A H19A . . 121 ?
C21A C20A C19A . . 120.7(4) ?
C21A C20A H20A . . 119.7 ?
C19A C20A H20A . . 119.7 ?
C22A C21A C20A . . 120.0(4) ?
C22A C21A H21A . . 120 ?
C20A C21A H21A . . 120 ?
C21A C22A C23A . . 120.9(4) ?
C21A C22A H22A . . 119.5 ?
C23A C22A H22A . . 119.5 ?
C18A C23A C22A . . 117.5(4) ?
C18A C23A H23A . . 121.2 ?
C22A C23A H23A . . 121.2 ?
N11A C24A N10A . . 112.2(3) ?
N11A C24A C31A . . 123.1(3) ?
N10A C24A C31A . . 124.7(3) ?
C26A C25A C30A . . 123.9(3) ?
C26A C25A N9A . . 117.4(3) ?
C30A C25A N9A . . 118.6(3) ?
C25A C26A C27A . . 117.4(4) ?
C25A C26A H26A . . 121.3 ?
C27A C26A H26A . . 121.3 ?
C28A C27A C26A . . 120.4(4) ?
C28A C27A H27A . . 119.8 ?
C26A C27A H27A . . 119.8 ?
C29A C28A C27A . . 120.8(4) ?
C29A C28A H28A . . 119.6 ?
C27A C28A H28A . . 119.6 ?
C28A C29A C30A . . 120.3(4) ?
C28A C29A H29A . . 119.9 ?
C30A C29A H29A . . 119.9 ?
C25A C30A C29A . . 117.3(4) ?
C25A C30A H30A . . 121.4 ?
C29A C30A H30A . . 121.4 ?
C36A C31A C32A . . 119.1(3) ?
C36A C31A C24A . . 121.2(3) ?
C32A C31A C24A . . 119.7(3) ?
C31A C32A C33A . . 120.0(4) ?
C31A C32A H32A . . 120 ?
C33A C32A H32A . . 120 ?
C34A C33A C32A . . 120.5(4) ?
C34A C33A H33A . . 119.8 ?
C32A C33A H33A . . 119.8 ?
C35A C34A C33A . . 119.7(4) ?
C35A C34A H34A . . 120.2 ?
C33A C34A H34A . . 120.2 ?
C34A C35A C36A . . 120.6(4) ?
C34A C35A H35A . . 119.7 ?
C36A C35A H35A . . 119.7 ?
C31A C36A C35A . . 120.1(4) ?
C31A C36A H36A . . 120 ?
C35A C36A H36A . . 120 ?
C38A C37A C42A . . 122.6(4) ?
C38A C37A N12A . . 120.1(4) ?
C42A C37A N12A . . 117.2(3) ?
C37A C38A C39A . . 118.1(4) ?
C37A C38A H38A . . 120.9 ?
C39A C38A H38A . . 120.9 ?
C40A C39A C38A . . 120.6(4) ?
C40A C39A H39A . . 119.7 ?
C38A C39A H39A . . 119.7 ?
C39A C40A C41A . . 120.5(4) ?
C39A C40A H40A . . 119.7 ?
C41A C40A H40A . . 119.7 ?
C40A C41A C42A . . 119.9(4) ?
C40A C41A H41A . . 120.1 ?
C42A C41A H41A . . 120.1 ?
C37A C42A C41A . . 118.2(4) ?
C37A C42A H42A . . 120.9 ?
C41A C42A H42A . . 120.9 ?
N1B Co1B N2B . . 103.04(14) .
N1B Co1B N3B . . 105.05(16) .
N1B Co1B N4B . . 117.79(15) .
N2B Co1B N3B . . 120.13(14) .
N2B Co1B N4B . . 106.41(13) .
N3B Co1B N4B . . 105.23(13) .
C1B N1B Co1B . . 161.7(4) ?
C2B N2B Co1B . . 165.4(3) ?
C3B N3B Co1B . . 161.0(3) ?
C4B N4B Co1B . . 171.2(3) ?
N6B N5B N8B . . 109.5(3) ?
N6B N5B C6B . . 123.7(3) ?
N8B N5B C6B . . 126.8(3) ?
N5B N6B C5B . . 104.3(3) ?
N8B N7B C5B . . 104.2(3) ?
N7B N8B N5B . . 109.9(3) ?
N7B N8B C18B . . 122.7(3) ?
N5B N8B C18B . . 127.2(3) ?
N10B N9B N12B . . 110.2(3) ?
N10B N9B C25B . . 123.3(3) ?
N12B N9B C25B . . 126.5(3) ?
N9B N10B C24B . . 103.7(3) ?
N12B N11B C24B . . 103.3(3) ?
N11B N12B N9B . . 110.1(2) ?
N11B N12B C37B . . 123.6(3) ?
N9B N12B C37B . . 126.2(3) ?
N1B C1B S1B . . 179.4(4) ?
N2B C2B S2B . . 178.2(4) ?
N3B C3B S3B . . 179.3(4) ?
N4B C4B S4B . . 178.7(4) ?
N7B C5B N6B . . 112.0(3) ?
N7B C5B C12B . . 123.7(3) ?
N6B C5B C12B . . 124.2(3) ?
C11B C6B C7B . . 122.2(3) ?
C11B C6B N5B . . 120.8(3) ?
C7B C6B N5B . . 117.0(3) ?
C6B C7B C8B . . 118.2(4) ?
C6B C7B H7B . . 120.9 ?
C8B C7B H7B . . 120.9 ?
C9B C8B C7B . . 120.8(4) ?
C9B C8B H8B . . 119.6 ?
C7B C8B H8B . . 119.6 ?
C8B C9B C10B . . 120.0(4) ?
C8B C9B H9B . . 120 ?
C10B C9B H9B . . 120 ?
C9B C10B C11B . . 120.5(4) ?
C9B C10B H10B . . 119.7 ?
C11B C10B H10B . . 119.7 ?
C6B C11B C10B . . 118.2(3) ?
C6B C11B H11B . . 120.9 ?
C10B C11B H11B . . 120.9 ?
C17B C12B C13B . . 119.2(4) ?
C17B C12B C5B . . 120.6(4) ?
C13B C12B C5B . . 120.2(3) ?
C14B C13B C12B . . 120.2(4) ?
C14B C13B H13B . . 119.9 ?
C12B C13B H13B . . 119.9 ?
C15B C14B C13B . . 119.7(4) ?
C15B C14B H14B . . 120.1 ?
C13B C14B H14B . . 120.1 ?
C14B C15B C16B . . 120.5(4) ?
C14B C15B H15B . . 119.8 ?
C16B C15B H15B . . 119.8 ?
C17B C16B C15B . . 120.1(4) ?
C17B C16B H16B . . 120 ?
C15B C16B H16B . . 120 ?
C16B C17B C12B . . 120.3(4) ?
C16B C17B H17B . . 119.9 ?
C12B C17B H17B . . 119.9 ?
C19B C18B C23B . . 123.4(4) ?
C19B C18B N8B . . 118.9(3) ?
C23B C18B N8B . . 117.5(3) ?
C18B C19B C20B . . 117.3(4) ?
C18B C19B H19B . . 121.4 ?
C20B C19B H19B . . 121.4 ?
C21B C20B C19B . . 119.7(4) ?
C21B C20B H20B . . 120.2 ?
C19B C20B H20B . . 120.2 ?
C22B C21B C20B . . 121.1(4) ?
C22B C21B H21B . . 119.5 ?
C20B C21B H21B . . 119.5 ?
C21B C22B C23B . . 121.1(5) ?
C21B C22B H22B . . 119.4 ?
C23B C22B H22B . . 119.4 ?
C22B C23B C18B . . 117.4(4) ?
C22B C23B H23B . . 121.3 ?
C18B C23B H23B . . 121.3 ?
N10B C24B N11B . . 112.7(3) ?
N10B C24B C31B . . 123.9(3) ?
N11B C24B C31B . . 123.5(3) ?
C26B C25B C30B . . 123.7(3) ?
C26B C25B N9B . . 117.6(3) ?
C30B C25B N9B . . 118.6(3) ?
C25B C26B C27B . . 117.9(4) ?
C25B C26B H26B . . 121 ?
C27B C26B H26B . . 121 ?
C28B C27B C26B . . 119.9(4) ?
C28B C27B H27B . . 120 ?
C26B C27B H27B . . 120 ?
C27B C28B C29B . . 121.1(4) ?
C27B C28B H28B . . 119.5 ?
C29B C28B H28B . . 119.5 ?
C28B C29B C30B . . 120.5(4) ?
C28B C29B H29B . . 119.7 ?
C30B C29B H29B . . 119.7 ?
C25B C30B C29B . . 116.8(4) ?
C25B C30B H30B . . 121.6 ?
C29B C30B H30B . . 121.6 ?
C32B C31B C36B . . 119.4(3) ?
C32B C31B C24B . . 121.1(3) ?
C36B C31B C24B . . 119.5(3) ?
C33B C32B C31B . . 120.3(3) ?
C33B C32B H32B . . 119.9 ?
C31B C32B H32B . . 119.9 ?
C34B C33B C32B . . 120.3(4) ?
C34B C33B H33B . . 119.8 ?
C32B C33B H33B . . 119.8 ?
C35B C34B C33B . . 119.5(3) ?
C35B C34B H34B . . 120.3 ?
C33B C34B H34B . . 120.3 ?
C34B C35B C36B . . 121.1(4) ?
C34B C35B H35B . . 119.5 ?
C36B C35B H35B . . 119.5 ?
C35B C36B C31B . . 119.5(4) ?
C35B C36B H36B . . 120.3 ?
C31B C36B H36B . . 120.3 ?
C38B C37B C42B . . 122.9(3) ?
C38B C37B N12B . . 119.3(3) ?
C42B C37B N12B . . 117.8(3) ?
C37B C38B C39B . . 118.6(4) ?
C37B C38B H38B . . 120.7 ?
C39B C38B H38B . . 120.7 ?
C40B C39B C38B . . 119.8(4) ?
C40B C39B H39B . . 120.1 ?
C38B C39B H39B . . 120.1 ?
C39B C40B C41B . . 121.1(4) ?
C39B C40B H40B . . 119.5 ?
C41B C40B H40B . . 119.5 ?
C40B C41B C42B . . 119.7(4) ?
C40B C41B H41B . . 120.1 ?
C42B C41B H41B . . 120.1 ?
C37B C42B C41B . . 117.9(4) ?
C37B C42B H42B . . 121 ?
C41B C42B H42B . . 121 ?

loop_
_geom_bond_atom_site_label_1
_geom_bond_atom_site_label_2
_geom_bond_site_symmetry_2
_geom_bond_distance
_geom_bond_publ_flag
Co1A N1A . 1.940(4) .
Co1A N2A . 1.942(4) .
Co1A N3A . 1.958(4) .
Co1A N4A . 1.951(4) .
N1A C1A . 1.154(4) ?
N2A C2A . 1.160(4) ?
N3A C3A . 1.167(4) ?
N4A C4A . 1.167(4) ?
N5A N6A . 1.319(3) ?
N5A N8A . 1.344(3) ?
N5A C6A . 1.443(4) ?
N6A C5A . 1.343(4) ?
N7A N8A . 1.317(3) ?
N7A C5A . 1.353(4) ?
N8A C18A . 1.455(4) ?
N9A N10A . 1.317(3) ?
N9A N12A . 1.341(3) ?
N9A C25A . 1.448(4) ?
N10A C24A . 1.351(4) ?
N11A N12A . 1.314(3) ?
N11A C24A . 1.342(4) ?
N12A C37A . 1.446(4) ?
S1A C1A . 1.575(5) ?
S2A C2A . 1.615(4) ?
S3A C3A . 1.608(4) ?
S4A C4A . 1.603(4) ?
C5A C12A . 1.453(5) ?
C6A C11A . 1.368(4) ?
C6A C7A . 1.374(5) ?
C7A C8A . 1.378(5) ?
C7A H7A . 0.93 ?
C8A C9A . 1.372(5) ?
C8A H8A . 0.93 ?
C9A C10A . 1.360(5) ?
C9A H9A . 0.93 ?
C10A C11A . 1.389(5) ?
C10A H10A . 0.93 ?
C11A H11A . 0.93 ?
C12A C13A . 1.380(5) ?
C12A C17A . 1.391(5) ?
C13A C14A . 1.381(5) ?
C13A H13A . 0.93 ?
C14A C15A . 1.373(6) ?
C14A H14A . 0.93 ?
C15A C16A . 1.367(6) ?
C15A H15A . 0.93 ?
C16A C17A . 1.376(5) ?
C16A H16A . 0.93 ?
C17A H17A . 0.93 ?
C18A C23A . 1.366(4) ?
C18A C19A . 1.367(4) ?
C19A C20A . 1.376(5) ?
C19A H19A . 0.93 ?
C20A C21A . 1.367(5) ?
C20A H20A . 0.93 ?
C21A C22A . 1.360(5) ?
C21A H21A . 0.93 ?
C22A C23A . 1.384(5) ?
C22A H22A . 0.93 ?
C23A H23A . 0.93 ?
C24A C31A . 1.452(4) ?
C25A C26A . 1.366(5) ?
C25A C30A . 1.372(5) ?
C26A C27A . 1.383(5) ?
C26A H26A . 0.93 ?
C27A C28A . 1.372(5) ?
C27A H27A . 0.93 ?
C28A C29A . 1.368(6) ?
C28A H28A . 0.93 ?
C29A C30A . 1.388(5) ?
C29A H29A . 0.93 ?
C30A H30A . 0.93 ?
C31A C36A . 1.370(5) ?
C31A C32A . 1.374(5) ?
C32A C33A . 1.375(5) ?
C32A H32A . 0.93 ?
C33A C34A . 1.363(6) ?
C33A H33A . 0.93 ?
C34A C35A . 1.354(5) ?
C34A H34A . 0.93 ?
C35A C36A . 1.378(5) ?
C35A H35A . 0.93 ?
C36A H36A . 0.93 ?
C37A C38A . 1.361(5) ?
C37A C42A . 1.371(5) ?
C38A C39A . 1.379(6) ?
C38A H38A . 0.93 ?
C39A C40A . 1.361(6) ?
C39A H39A . 0.93 ?
C40A C41A . 1.369(6) ?
C40A H40A . 0.93 ?
C41A C42A . 1.385(5) ?
C41A H41A . 0.93 ?
C42A H42A . 0.93 ?
Co1B N1B . 1.942(4) .
Co1B N2B . 1.950(3) .
Co1B N3B . 1.953(4) .
Co1B N4B . 1.944(3) .
N1B C1B . 1.144(4) ?
N2B C2B . 1.164(4) ?
N3B C3B . 1.168(4) ?
N4B C4B . 1.164(4) ?
N5B N6B . 1.311(3) ?
N5B N8B . 1.348(3) ?
N5B C6B . 1.443(4) ?
N6B C5B . 1.350(4) ?
N7B N8B . 1.312(3) ?
N7B C5B . 1.343(4) ?
N8B C18B . 1.444(4) ?
N9B N10B . 1.313(3) ?
N9B N12B . 1.335(3) ?
N9B C25B . 1.447(4) ?
N10B C24B . 1.344(4) ?
N11B N12B . 1.319(3) ?
N11B C24B . 1.350(4) ?
N12B C37B . 1.451(4) ?
S1B C1B . 1.566(4) ?
S2B C2B . 1.606(4) ?
S3B C3B . 1.608(5) ?
S4B C4B . 1.603(4) ?
C5B C12B . 1.457(5) ?
C6B C11B . 1.371(4) ?
C6B C7B . 1.377(4) ?
C7B C8B . 1.378(5) ?
C7B H7B . 0.93 ?
C8B C9B . 1.368(5) ?
C8B H8B . 0.93 ?
C9B C10B . 1.372(5) ?
C9B H9B . 0.93 ?
C10B C11B . 1.384(5) ?
C10B H10B . 0.93 ?
C11B H11B . 0.93 ?
C12B C17B . 1.385(5) ?
C12B C13B . 1.387(5) ?
C13B C14B . 1.381(5) ?
C13B H13B . 0.93 ?
C14B C15B . 1.372(6) ?
C14B H14B . 0.93 ?
C15B C16B . 1.376(6) ?
C15B H15B . 0.93 ?
C16B C17B . 1.372(5) ?
C16B H16B . 0.93 ?
C17B H17B . 0.93 ?
C18B C19B . 1.365(5) ?
C18B C23B . 1.376(5) ?
C19B C20B . 1.398(5) ?
C19B H19B . 0.93 ?
C20B C21B . 1.372(6) ?
C20B H20B . 0.93 ?
C21B C22B . 1.347(6) ?
C21B H21B . 0.93 ?
C22B C23B . 1.373(6) ?
C22B H22B . 0.93 ?
C23B H23B . 0.93 ?
C24B C31B . 1.457(4) ?
C25B C26B . 1.369(5) ?
C25B C30B . 1.371(5) ?
C26B C27B . 1.381(5) ?
C26B H26B . 0.93 ?
C27B C28B . 1.365(5) ?
C27B H27B . 0.93 ?
C28B C29B . 1.366(6) ?
C28B H28B . 0.93 ?
C29B C30B . 1.388(5) ?
C29B H29B . 0.93 ?
C30B H30B . 0.93 ?
C31B C32B . 1.378(4) ?
C31B C36B . 1.379(4) ?
C32B C33B . 1.375(5) ?
C32B H32B . 0.93 ?
C33B C34B . 1.369(5) ?
C33B H33B . 0.93 ?
C34B C35B . 1.363(5) ?
C34B H34B . 0.93 ?
C35B C36B . 1.377(5) ?
C35B H35B . 0.93 ?
C36B H36B . 0.93 ?
C37B C38B . 1.360(5) ?
C37B C42B . 1.369(5) ?
C38B C39B . 1.380(5) ?
C38B H38B . 0.93 ?
C39B C40B . 1.363(6) ?
C39B H39B . 0.93 ?
C40B C41B . 1.373(6) ?
C40B H40B . 0.93 ?
C41B C42B . 1.385(5) ?
C41B H41B . 0.93 ?
C42B H42B . 0.93 ?

loop_
_geom_torsion_atom_site_label_1
_geom_torsion_atom_site_label_2
_geom_torsion_atom_site_label_3
_geom_torsion_atom_site_label_4
_geom_torsion_site_symmetry_1
_geom_torsion_site_symmetry_2
_geom_torsion_site_symmetry_3
_geom_torsion_site_symmetry_4
_geom_torsion
_geom_torsion_publ_flag
N2A Co1A N1A C1A . . . . 117.0(12) ?
N4A Co1A N1A C1A . . . . -124.6(12) ?
N3A Co1A N1A C1A . . . . -7.8(12) ?
N1A Co1A N2A C2A . . . . 33.2(12) ?
N4A Co1A N2A C2A . . . . -89.3(12) ?
N3A Co1A N2A C2A . . . . 148.7(12) ?
N1A Co1A N3A C3A . . . . -37.8(11) ?
N2A Co1A N3A C3A . . . . -154.7(11) ?
N4A Co1A N3A C3A . . . . 83.4(11) ?
N8A N5A N6A C5A . . . . 0.1(3) ?
C6A N5A N6A C5A . . . . -175.7(3) ?
C5A N7A N8A N5A . . . . -1.4(3) ?
C5A N7A N8A C18A . . . . 175.4(3) ?
N6A N5A N8A N7A . . . . 0.9(3) ?
C6A N5A N8A N7A . . . . 176.4(3) ?
N6A N5A N8A C18A . . . . -175.8(3) ?
C6A N5A N8A C18A . . . . -0.3(5) ?
N12A N9A N10A C24A . . . . -0.7(3) ?
C25A N9A N10A C24A . . . . 176.2(3) ?
C24A N11A N12A N9A . . . . 0.1(3) ?
C24A N11A N12A C37A . . . . -179.7(3) ?
N10A N9A N12A N11A . . . . 0.4(3) ?
C25A N9A N12A N11A . . . . -176.4(3) ?
N10A N9A N12A C37A . . . . -179.8(3) ?
C25A N9A N12A C37A . . . . 3.3(5) ?
N5A N6A C5A N7A . . . . -1.0(4) ?
N5A N6A C5A C12A . . . . 175.1(3) ?
N8A N7A C5A N6A . . . . 1.5(4) ?
N8A N7A C5A C12A . . . . -174.5(3) ?
N6A N5A C6A C11A . . . . -141.3(3) ?
N8A N5A C6A C11A . . . . 43.8(5) ?
N6A N5A C6A C7A . . . . 37.6(4) ?
N8A N5A C6A C7A . . . . -137.4(3) ?
C11A C6A C7A C8A . . . . -0.1(6) ?
N5A C6A C7A C8A . . . . -178.9(3) ?
C6A C7A C8A C9A . . . . -2.0(6) ?
C7A C8A C9A C10A . . . . 2.3(7) ?
C8A C9A C10A C11A . . . . -0.5(6) ?
C7A C6A C11A C10A . . . . 1.8(5) ?
N5A C6A C11A C10A . . . . -179.4(3) ?
C9A C10A C11A C6A . . . . -1.5(6) ?
N6A C5A C12A C13A . . . . -168.5(4) ?
N7A C5A C12A C13A . . . . 7.1(5) ?
N6A C5A C12A C17A . . . . 7.9(5) ?
N7A C5A C12A C17A . . . . -176.5(3) ?
C17A C12A C13A C14A . . . . 0.2(6) ?
C5A C12A C13A C14A . . . . 176.7(4) ?
C12A C13A C14A C15A . . . . -0.4(8) ?
C13A C14A C15A C16A . . . . 1.0(8) ?
C14A C15A C16A C17A . . . . -1.3(8) ?
C15A C16A C17A C12A . . . . 1.0(7) ?
C13A C12A C17A C16A . . . . -0.4(6) ?
C5A C12A C17A C16A . . . . -177.0(4) ?
N7A N8A C18A C23A . . . . 64.0(4) ?
N5A N8A C18A C23A . . . . -119.8(4) ?
N7A N8A C18A C19A . . . . -114.1(4) ?
N5A N8A C18A C19A . . . . 62.1(4) ?
C23A C18A C19A C20A . . . . -0.1(6) ?
N8A C18A C19A C20A . . . . 178.0(3) ?
C18A C19A C20A C21A . . . . -0.2(6) ?
C19A C20A C21A C22A . . . . 0.5(6) ?
C20A C21A C22A C23A . . . . -0.5(7) ?
C19A C18A C23A C22A . . . . 0.1(6) ?
N8A C18A C23A C22A . . . . -178.0(4) ?
C21A C22A C23A C18A . . . . 0.2(7) ?
N12A N11A C24A N10A . . . . -0.5(3) ?
N12A N11A C24A C31A . . . . 177.0(3) ?
N9A N10A C24A N11A . . . . 0.8(3) ?
N9A N10A C24A C31A . . . . -176.7(3) ?
N10A N9A C25A C26A . . . . 53.5(4) ?
N12A N9A C25A C26A . . . . -130.1(3) ?
N10A N9A C25A C30A . . . . -122.4(4) ?
N12A N9A C25A C30A . . . . 54.0(5) ?
C30A C25A C26A C27A . . . . -1.2(5) ?
N9A C25A C26A C27A . . . . -176.9(3) ?
C25A C26A C27A C28A . . . . 0.4(6) ?
C26A C27A C28A C29A . . . . 0.0(7) ?
C27A C28A C29A C30A . . . . 0.3(7) ?
C26A C25A C30A C29A . . . . 1.5(6) ?
N9A C25A C30A C29A . . . . 177.2(3) ?
C28A C29A C30A C25A . . . . -1.0(7) ?
N11A C24A C31A C36A . . . . 174.4(3) ?
N10A C24A C31A C36A . . . . -8.4(5) ?
N11A C24A C31A C32A . . . . -5.9(5) ?
N10A C24A C31A C32A . . . . 171.3(3) ?
C36A C31A C32A C33A . . . . 1.0(6) ?
C24A C31A C32A C33A . . . . -178.7(4) ?
C31A C32A C33A C34A . . . . 0.3(7) ?
C32A C33A C34A C35A . . . . -1.0(8) ?
C33A C34A C35A C36A . . . . 0.4(7) ?
C32A C31A C36A C35A . . . . -1.5(6) ?
C24A C31A C36A C35A . . . . 178.2(4) ?
C34A C35A C36A C31A . . . . 0.8(7) ?
N11A N12A C37A C38A . . . . -119.7(4) ?
N9A N12A C37A C38A . . . . 60.6(5) ?
N11A N12A C37A C42A . . . . 56.4(4) ?
N9A N12A C37A C42A . . . . -123.3(4) ?
C42A C37A C38A C39A . . . . -0.7(6) ?
N12A C37A C38A C39A . . . . 175.2(4) ?
C37A C38A C39A C40A . . . . 0.7(7) ?
C38A C39A C40A C41A . . . . 0.0(8) ?
C39A C40A C41A C42A . . . . -0.6(7) ?
C38A C37A C42A C41A . . . . 0.1(6) ?
N12A C37A C42A C41A . . . . -175.9(3) ?
C40A C41A C42A C37A . . . . 0.5(6) ?
N4B Co1B N1B C1B . . . . -153.3(11) ?
N2B Co1B N1B C1B . . . . 90.0(11) ?
N3B Co1B N1B C1B . . . . -36.6(11) ?
N1B Co1B N2B C2B . . . . 46.2(12) ?
N4B Co1B N2B C2B . . . . -78.3(12) ?
N3B Co1B N2B C2B . . . . 162.5(12) ?
N1B Co1B N3B C3B . . . . -52.0(10) ?
N4B Co1B N3B C3B . . . . 73.0(10) ?
N2B Co1B N3B C3B . . . . -167.2(9) ?
N8B N5B N6B C5B . . . . -0.1(3) ?
C6B N5B N6B C5B . . . . -178.7(3) ?
C5B N7B N8B N5B . . . . -1.9(3) ?
C5B N7B N8B C18B . . . . 173.7(3) ?
N6B N5B N8B N7B . . . . 1.3(3) ?
C6B N5B N8B N7B . . . . 179.9(3) ?
N6B N5B N8B C18B . . . . -174.0(3) ?
C6B N5B N8B C18B . . . . 4.6(5) ?
N12B N9B N10B C24B . . . . -1.0(3) ?
C25B N9B N10B C24B . . . . 177.5(3) ?
C24B N11B N12B N9B . . . . -0.3(3) ?
C24B N11B N12B C37B . . . . 178.1(3) ?
N10B N9B N12B N11B . . . . 0.8(3) ?
C25B N9B N12B N11B . . . . -177.6(3) ?
N10B N9B N12B C37B . . . . -177.5(3) ?
C25B N9B N12B C37B . . . . 4.0(5) ?
N8B N7B C5B N6B . . . . 1.9(3) ?
N8B N7B C5B C12B . . . . -175.6(3) ?
N5B N6B C5B N7B . . . . -1.1(3) ?
N5B N6B C5B C12B . . . . 176.3(3) ?
N6B N5B C6B C11B . . . . -141.5(3) ?
N8B N5B C6B C11B . . . . 40.1(5) ?
N6B N5B C6B C7B . . . . 37.0(4) ?
N8B N5B C6B C7B . . . . -141.4(3) ?
C11B C6B C7B C8B . . . . -1.4(5) ?
N5B C6B C7B C8B . . . . -179.9(3) ?
C6B C7B C8B C9B . . . . -1.4(6) ?
C7B C8B C9B C10B . . . . 2.3(6) ?
C8B C9B C10B C11B . . . . -0.6(6) ?
C7B C6B C11B C10B . . . . 3.1(5) ?
N5B C6B C11B C10B . . . . -178.5(3) ?
C9B C10B C11B C6B . . . . -2.1(6) ?
N7B C5B C12B C17B . . . . -178.1(3) ?
N6B C5B C12B C17B . . . . 4.7(5) ?
N7B C5B C12B C13B . . . . 4.0(5) ?
N6B C5B C12B C13B . . . . -173.1(3) ?
C17B C12B C13B C14B . . . . 0.1(5) ?
C5B C12B C13B C14B . . . . 178.0(3) ?
C12B C13B C14B C15B . . . . -0.2(6) ?
C13B C14B C15B C16B . . . . 0.4(7) ?
C14B C15B C16B C17B . . . . -0.5(7) ?
C15B C16B C17B C12B . . . . 0.4(6) ?
C13B C12B C17B C16B . . . . -0.2(6) ?
C5B C12B C17B C16B . . . . -178.1(4) ?
N7B N8B C18B C19B . . . . -119.6(4) ?
N5B N8B C18B C19B . . . . 55.1(5) ?
N7B N8B C18B C23B . . . . 56.7(4) ?
N5B N8B C18B C23B . . . . -128.5(4) ?
C23B C18B C19B C20B . . . . 0.7(6) ?
N8B C18B C19B C20B . . . . 176.8(3) ?
C18B C19B C20B C21B . . . . -0.2(6) ?
C19B C20B C21B C22B . . . . -0.8(7) ?
C20B C21B C22B C23B . . . . 1.2(8) ?
C21B C22B C23B C18B . . . . -0.7(7) ?
C19B C18B C23B C22B . . . . -0.2(6) ?
N8B C18B C23B C22B . . . . -176.4(4) ?
N9B N10B C24B N11B . . . . 0.9(4) ?
N9B N10B C24B C31B . . . . -178.2(3) ?
N12B N11B C24B N10B . . . . -0.4(4) ?
N12B N11B C24B C31B . . . . 178.6(3) ?
N10B N9B C25B C26B . . . . 53.1(4) ?
N12B N9B C25B C26B . . . . -128.6(3) ?
N10B N9B C25B C30B . . . . -124.2(4) ?
N12B N9B C25B C30B . . . . 54.1(5) ?
C30B C25B C26B C27B . . . . -0.8(5) ?
N9B C25B C26B C27B . . . . -178.0(3) ?
C25B C26B C27B C28B . . . . -0.5(6) ?
C26B C27B C28B C29B . . . . 1.3(7) ?
C27B C28B C29B C30B . . . . -0.8(7) ?
C26B C25B C30B C29B . . . . 1.3(6) ?
N9B C25B C30B C29B . . . . 178.4(3) ?
C28B C29B C30B C25B . . . . -0.5(7) ?
N10B C24B C31B C32B . . . . -168.3(3) ?
N11B C24B C31B C32B . . . . 12.8(5) ?
N10B C24B C31B C36B . . . . 10.8(5) ?
N11B C24B C31B C36B . . . . -168.2(3) ?
C36B C31B C32B C33B . . . . 0.0(6) ?
C24B C31B C32B C33B . . . . 179.0(3) ?
C31B C32B C33B C34B . . . . 0.2(6) ?
C32B C33B C34B C35B . . . . -0.1(6) ?
C33B C34B C35B C36B . . . . -0.2(6) ?
C34B C35B C36B C31B . . . . 0.4(6) ?
C32B C31B C36B C35B . . . . -0.3(6) ?
C24B C31B C36B C35B . . . . -179.4(4) ?
N11B N12B C37B C38B . . . . -121.1(4) ?
N9B N12B C37B C38B . . . . 57.0(5) ?
N11B N12B C37B C42B . . . . 57.1(5) ?
N9B N12B C37B C42B . . . . -124.8(4) ?
C42B C37B C38B C39B . . . . 0.0(6) ?
N12B C37B C38B C39B . . . . 178.2(4) ?
C37B C38B C39B C40B . . . . 0.2(6) ?
C38B C39B C40B C41B . . . . -0.5(7) ?
C39B C40B C41B C42B . . . . 0.5(7) ?
C38B C37B C42B C41B . . . . 0.0(6) ?
N12B C37B C42B C41B . . . . -178.2(3) ?
C40B C41B C42B C37B . . . . -0.3(6) ?
